data_7055257
loop_
_publ_author_name
'Ionita, Gabriela'
'Madalan, Augustin M.'
'Ariciu, Ana Maria'
'Medvedovici, Andrei'
'Ionita, Petre'

_publ_section_title
;
 Synthesis of novel TEMPO stable free (poly)radical derivatives and their
 host--guest interaction with cucurbit[6]uril
;
_journal_issue 1
_journal_name_full 'New J. Chem.'
_journal_page_first 503
_journal_paper_doi 10.1039/C5NJ01518A
_journal_volume 40
_journal_year 2016
_chemical_formula_sum 'C16 H25 N4 O5'
_chemical_formula_weight 353.40
_chemical_name_systematic
;
 ?
;
_space_group_crystal_system monoclinic
_space_group_IT_number 14
_space_group_name_Hall '-P 2yn'
_space_group_name_H-M_alt 'P 1 21/n 1'
_symmetry_space_group_name_Hall '-P 2yn'
_symmetry_space_group_name_H-M 'P 1 21/n 1'
_atom_sites_solution_hydrogens mixed
_audit_creation_method SHELXL-2014
_audit_update_record
;
2015-05-25 deposited with the CCDC.
2015-11-10 downloaded from the CCDC.
;
_cell_angle_alpha 90
_cell_angle_beta 101.712(8)
_cell_angle_gamma 90
_cell_formula_units_Z 4
_cell_length_a 7.0768(7)
_cell_length_b 25.637(4)
_cell_length_c 10.7812(11)
_cell_measurement_reflns_used 3489
_cell_measurement_temperature 293(2)
_cell_measurement_theta_max 26.90
_cell_measurement_theta_min 2.50
_cell_volume 1915.3(4)
_computing_cell_refinement X-Area
_computing_data_collection X-Area
_computing_data_reduction X-Area
_computing_structure_refinement 'SHELXL-2014 (Sheldrick, 2014)'
_computing_structure_solution 'SHELXS-2014 (Sheldrick, 2014)'
_diffrn_ambient_temperature 293(2)
_diffrn_measured_fraction_theta_full 0.989
_diffrn_measured_fraction_theta_max 0.988
_diffrn_measurement_device_type 'STOE IPDS II'
_diffrn_measurement_method 'omega scans'
_diffrn_radiation_type MoK\a
_diffrn_radiation_wavelength 0.71073
_diffrn_reflns_av_R_equivalents 0.0881
_diffrn_reflns_av_unetI/netI 0.1664
_diffrn_reflns_laue_measured_fraction_full 0.989
_diffrn_reflns_laue_measured_fraction_max 0.988
_diffrn_reflns_limit_h_max 8
_diffrn_reflns_limit_h_min -8
_diffrn_reflns_limit_k_max 32
_diffrn_reflns_limit_k_min -32
_diffrn_reflns_limit_l_max 13
_diffrn_reflns_limit_l_min -12
_diffrn_reflns_number 13314
_diffrn_reflns_point_group_measured_fraction_full 0.989
_diffrn_reflns_point_group_measured_fraction_max 0.988
_diffrn_reflns_theta_full 25.242
_diffrn_reflns_theta_max 26.905
_diffrn_reflns_theta_min 2.499
_diffrn_source 'fine-focus sealed tube'
_exptl_absorpt_coefficient_mu 0.092
_exptl_absorpt_correction_T_max 1.0110
_exptl_absorpt_correction_T_min 0.9744
_exptl_absorpt_correction_type multi-scan
_exptl_absorpt_process_details
;
[c.f. r.h. blessing, acta cryst. (1995), a51, 33-38]
;
_exptl_crystal_colour yellow
_exptl_crystal_density_diffrn 1.226
_exptl_crystal_density_meas ?
_exptl_crystal_description prism
_exptl_crystal_F_000 756
_exptl_crystal_size_max 0.3
_exptl_crystal_size_mid 0.1
_exptl_crystal_size_min 0.04
_refine_diff_density_max 0.105
_refine_diff_density_min -0.083
_refine_diff_density_rms 0.023
_refine_ls_extinction_method none
_refine_ls_goodness_of_fit_ref 0.724
_refine_ls_hydrogen_treatment mixed
_refine_ls_matrix_type full
_refine_ls_number_parameters 234
_refine_ls_number_reflns 4085
_refine_ls_number_restraints 2
_refine_ls_restrained_S_all 0.724
_refine_ls_R_factor_all 0.2069
_refine_ls_R_factor_gt 0.0451
_refine_ls_shift/su_max 0.000
_refine_ls_shift/su_mean 0.000
_refine_ls_structure_factor_coef Fsqd
_refine_ls_weighting_details 'w=1/[\s^2^(Fo^2^)] where P=(Fo^2^+2Fc^2^)/3'
_refine_ls_weighting_scheme calc
_refine_ls_wR_factor_gt 0.0432
_refine_ls_wR_factor_ref 0.0687
_reflns_Friedel_coverage 0.000
_reflns_number_gt 1227
_reflns_number_total 4085
_reflns_threshold_expression 'I > 2\s(I)'
_cod_data_source_file c5nj01518a2.cif
_cod_data_source_block shelx
_cod_depositor_comments
;
The following automatic conversions were performed:

'_exptl_crystal_density_meas' value 'not measured' was changed to '?'
- the value is perceived as not measured.

Automatic conversion script
Id: cif_fix_values 4268 2015-11-12 08:31:59Z antanas 
;
_cod_database_code 7055257
_shelx_space_group_comment
;
The symmetry employed for this shelxl refinement is uniquely defined
by the following loop, which should always be used as a source of
symmetry information in preference to the above space-group names.
They are only intended as comments.
;
_shelxl_version_number 2014-3

loop_
_space_group_symop_operation_xyz
'x, y, z'
'-x+1/2, y+1/2, -z+1/2'
'-x, -y, -z'
'x-1/2, -y-1/2, z-1/2'

loop_
_atom_site_label
_atom_site_type_symbol
_atom_site_fract_x
_atom_site_fract_y
_atom_site_fract_z
_atom_site_U_iso_or_equiv
_atom_site_adp_type
_atom_site_occupancy
_atom_site_site_symmetry_order
_atom_site_calc_flag
_atom_site_refinement_flags_posn
_atom_site_refinement_flags_adp
C1 C 0.7516(7) -0.00984(13) 0.3103(3) 0.0672(11) Uani 1 1 d . .
C2 C 0.8740(6) -0.00210(13) 0.2284(3) 0.0749(11) Uani 1 1 d . .
H2 H 0.9970 -0.0166 0.2452 0.090 Uiso 1 1 calc R U
C3 C 0.8126(5) 0.02746(12) 0.1205(3) 0.0682(10) Uani 1 1 d . .
H3 H 0.8955 0.0334 0.0652 0.082 Uiso 1 1 calc R U
C4 C 0.6276(5) 0.04833(12) 0.0944(3) 0.0515(8) Uani 1 1 d . .
C5 C 0.5068(5) 0.03881(13) 0.1788(3) 0.0632(10) Uani 1 1 d . .
H5 H 0.3821 0.0523 0.1620 0.076 Uiso 1 1 calc R U
C6 C 0.5684(6) 0.00987(13) 0.2866(3) 0.0709(11) Uani 1 1 d . .
H6 H 0.4867 0.0038 0.3426 0.085 Uiso 1 1 calc R U
C7 C 0.6500(5) 0.09886(12) -0.0999(3) 0.0526(8) Uani 1 1 d . .
C8 C 0.6146(5) 0.16597(11) -0.2661(3) 0.0553(9) Uani 1 1 d . .
H8 H 0.7404 0.1790 -0.2215 0.066 Uiso 1 1 calc R U
C9 C 0.6350(5) 0.14141(11) -0.3908(3) 0.0593(9) Uani 1 1 d . .
H9A H 0.5095 0.1291 -0.4345 0.071 Uiso 1 1 calc R U
H9B H 0.7197 0.1114 -0.3734 0.071 Uiso 1 1 calc R U
C10 C 0.7152(5) 0.17884(12) -0.4774(3) 0.0563(9) Uani 1 1 d . .
C11 C 0.9308(5) 0.18943(14) -0.4328(3) 0.0801(11) Uani 1 1 d . .
H11A H 1.0005 0.1571 -0.4274 0.120 Uiso 1 1 calc R U
H11B H 0.9744 0.2121 -0.4921 0.120 Uiso 1 1 calc R U
H11C H 0.9531 0.2057 -0.3510 0.120 Uiso 1 1 calc R U
C12 C 0.6789(6) 0.15574(13) -0.6107(3) 0.0862(12) Uani 1 1 d . .
H12A H 0.7450 0.1230 -0.6090 0.129 Uiso 1 1 calc R U
H12B H 0.5429 0.1504 -0.6402 0.129 Uiso 1 1 calc R U
H12C H 0.7259 0.1793 -0.6666 0.129 Uiso 1 1 calc R U
C13 C 0.4745(5) 0.21102(12) -0.2964(3) 0.0617(9) Uani 1 1 d . .
H13A H 0.4557 0.2263 -0.2175 0.074 Uiso 1 1 calc R U
H13B H 0.3509 0.1976 -0.3405 0.074 Uiso 1 1 calc R U
C14 C 0.5395(5) 0.25395(12) -0.3775(3) 0.0535(8) Uani 1 1 d . .
C15 C 0.6978(6) 0.28786(13) -0.2996(3) 0.0797(12) Uani 1 1 d . .
H15A H 0.6515 0.3032 -0.2303 0.120 Uiso 1 1 calc R U
H15B H 0.8089 0.2667 -0.2673 0.120 Uiso 1 1 calc R U
H15C H 0.7326 0.3149 -0.3523 0.120 Uiso 1 1 calc R U
C16 C 0.3654(5) 0.28811(13) -0.4324(3) 0.0759(11) Uani 1 1 d . .
H16A H 0.3174 0.3042 -0.3645 0.114 Uiso 1 1 calc R U
H16B H 0.4036 0.3146 -0.4852 0.114 Uiso 1 1 calc R U
H16C H 0.2659 0.2669 -0.4818 0.114 Uiso 1 1 calc R U
N1 N 0.6090(4) 0.22985(9) -0.4852(2) 0.0542(7) Uani 1 1 d . .
N2 N 0.5362(4) 0.13009(10) -0.1844(2) 0.0628(8) Uani 1 1 d . .
H2A H 0.4133 0.1288 -0.1903 0.075 Uiso 1 1 calc R U
N3 N 0.5542(4) 0.07886(9) -0.0112(2) 0.0551(7) Uani 1 1 d . .
H3A H 0.4334 0.0862 -0.0225 0.066 Uiso 1 1 calc R U
N4 N 0.8204(7) -0.04061(13) 0.4258(3) 0.0896(11) Uani 1 1 d . .
O1 O 0.6336(3) 0.26106(8) -0.57457(19) 0.0722(7) Uani 1 1 d . .
O2 O 0.8191(3) 0.08977(8) -0.10051(19) 0.0645(7) Uani 1 1 d . .
O3 O 0.7104(5) -0.04625(12) 0.4994(3) 0.1262(13) Uani 1 1 d . .
O4 O 0.9840(6) -0.05783(12) 0.4449(3) 0.1206(13) Uani 1 1 d . .
O5W O 0.1785(4) 0.13168(11) -0.0964(3) 0.0813(7) Uani 1 1 d D .
H1W H 0.158(6) 0.1650(5) -0.077(3) 0.120(16) Uiso 1 1 d D .
H2W H 0.065(3) 0.1153(16) -0.104(4) 0.16(2) Uiso 1 1 d D .

loop_
_atom_site_aniso_label
_atom_site_aniso_U_11
_atom_site_aniso_U_22
_atom_site_aniso_U_33
_atom_site_aniso_U_23
_atom_site_aniso_U_13
_atom_site_aniso_U_12
C1 0.090(4) 0.055(2) 0.053(2) 0.0124(18) 0.005(2) -0.006(2)
C2 0.069(3) 0.066(3) 0.087(3) 0.014(2) 0.010(2) 0.014(2)
C3 0.063(3) 0.076(3) 0.068(2) 0.0183(19) 0.018(2) 0.011(2)
C4 0.053(2) 0.0459(19) 0.055(2) 0.0018(16) 0.0110(19) -0.0007(18)
C5 0.062(3) 0.069(2) 0.062(2) 0.0061(18) 0.020(2) -0.002(2)
C6 0.080(3) 0.074(3) 0.059(2) 0.0076(19) 0.015(2) -0.015(2)
C7 0.047(2) 0.053(2) 0.059(2) -0.0003(16) 0.0130(19) -0.0063(18)
C8 0.046(2) 0.062(2) 0.060(2) 0.0124(16) 0.0152(18) -0.0009(18)
C9 0.059(3) 0.054(2) 0.066(2) 0.0014(16) 0.0130(18) 0.0001(18)
C10 0.061(3) 0.054(2) 0.057(2) 0.0033(16) 0.0209(19) -0.0029(18)
C11 0.053(3) 0.089(3) 0.104(3) 0.020(2) 0.029(2) 0.002(2)
C12 0.121(4) 0.080(3) 0.062(2) -0.0052(19) 0.031(2) 0.008(3)
C13 0.060(3) 0.074(2) 0.053(2) 0.0073(18) 0.0159(18) 0.006(2)
C14 0.057(2) 0.054(2) 0.049(2) 0.0044(16) 0.0114(17) 0.0044(19)
C15 0.098(3) 0.068(2) 0.066(2) -0.0082(19) -0.001(2) -0.012(2)
C16 0.076(3) 0.077(3) 0.080(3) 0.020(2) 0.026(2) 0.016(2)
N1 0.054(2) 0.0587(17) 0.0505(17) 0.0037(13) 0.0116(14) -0.0059(14)
N2 0.0407(19) 0.077(2) 0.0716(19) 0.0293(15) 0.0136(15) 0.0035(16)
N3 0.0422(19) 0.0643(18) 0.0611(18) 0.0163(14) 0.0155(15) 0.0030(14)
N4 0.120(4) 0.067(2) 0.074(3) 0.0094(19) 0.003(3) -0.002(2)
O1 0.094(2) 0.0659(16) 0.0632(16) 0.0148(12) 0.0321(14) 0.0021(14)
O2 0.0432(17) 0.0707(16) 0.0840(18) 0.0163(11) 0.0230(14) 0.0026(13)
O3 0.137(3) 0.151(3) 0.088(2) 0.0419(19) 0.018(2) -0.034(2)
O4 0.160(4) 0.099(2) 0.097(2) 0.0243(17) 0.011(2) 0.052(2)
O5W 0.0511(19) 0.0667(19) 0.134(2) -0.0113(16) 0.0366(16) -0.0005(17)

loop_
_atom_type_symbol
_atom_type_description
_atom_type_scat_dispersion_real
_atom_type_scat_dispersion_imag
_atom_type_scat_source
C C 0.0033 0.0016 'International Tables Vol C Tables 4.2.6.8 and 6.1.1.4'
H H 0.0000 0.0000 'International Tables Vol C Tables 4.2.6.8 and 6.1.1.4'
N N 0.0061 0.0033 'International Tables Vol C Tables 4.2.6.8 and 6.1.1.4'
O O 0.0106 0.0060 'International Tables Vol C Tables 4.2.6.8 and 6.1.1.4'

loop_
_geom_angle_atom_site_label_1
_geom_angle_atom_site_label_2
_geom_angle_atom_site_label_3
_geom_angle
C6 C1 C2 121.7(3)
C6 C1 N4 119.7(4)
C2 C1 N4 118.6(4)
C1 C2 C3 119.3(4)
C1 C2 H2 120.3
C3 C2 H2 120.3
C2 C3 C4 120.2(3)
C2 C3 H3 119.9
C4 C3 H3 119.9
C3 C4 C5 118.6(3)
C3 C4 N3 124.2(3)
C5 C4 N3 117.2(3)
C6 C5 C4 121.1(3)
C6 C5 H5 119.5
C4 C5 H5 119.4
C1 C6 C5 119.0(3)
C1 C6 H6 120.5
C5 C6 H6 120.5
O2 C7 N2 124.1(3)
O2 C7 N3 123.6(3)
N2 C7 N3 112.3(3)
N2 C8 C13 107.3(2)
N2 C8 C9 112.9(3)
C13 C8 C9 107.6(2)
N2 C8 H8 109.6
C13 C8 H8 109.6
C9 C8 H8 109.6
C8 C9 C10 113.3(3)
C8 C9 H9A 108.9
C10 C9 H9A 108.9
C8 C9 H9B 108.9
C10 C9 H9B 108.9
H9A C9 H9B 107.7
N1 C10 C9 109.7(3)
N1 C10 C12 107.4(3)
C9 C10 C12 108.6(3)
N1 C10 C11 108.6(3)
C9 C10 C11 113.0(3)
C12 C10 C11 109.3(3)
C10 C11 H11A 109.5
C10 C11 H11B 109.5
H11A C11 H11B 109.5
C10 C11 H11C 109.5
H11A C11 H11C 109.5
H11B C11 H11C 109.5
C10 C12 H12A 109.5
C10 C12 H12B 109.5
H12A C12 H12B 109.5
C10 C12 H12C 109.5
H12A C12 H12C 109.5
H12B C12 H12C 109.5
C8 C13 C14 114.3(3)
C8 C13 H13A 108.7
C14 C13 H13A 108.7
C8 C13 H13B 108.7
C14 C13 H13B 108.7
H13A C13 H13B 107.6
N1 C14 C15 110.1(3)
N1 C14 C16 107.7(3)
C15 C14 C16 109.3(3)
N1 C14 C13 109.4(3)
C15 C14 C13 111.5(3)
C16 C14 C13 108.7(3)
C14 C15 H15A 109.5
C14 C15 H15B 109.5
H15A C15 H15B 109.5
C14 C15 H15C 109.5
H15A C15 H15C 109.5
H15B C15 H15C 109.5
C14 C16 H16A 109.5
C14 C16 H16B 109.5
H16A C16 H16B 109.5
C14 C16 H16C 109.5
H16A C16 H16C 109.5
H16B C16 H16C 109.5
O1 N1 C14 116.2(2)
O1 N1 C10 116.1(2)
C14 N1 C10 124.0(2)
C7 N2 C8 122.3(3)
C7 N2 H2A 118.9
C8 N2 H2A 118.9
C7 N3 C4 128.5(3)
C7 N3 H3A 115.8
C4 N3 H3A 115.8
O4 N4 O3 123.7(4)
O4 N4 C1 118.5(4)
O3 N4 C1 117.7(4)
H1W O5W H2W 106(4)

loop_
_geom_bond_atom_site_label_1
_geom_bond_atom_site_label_2
_geom_bond_distance
C1 C6 1.366(5)
C1 C2 1.372(5)
C1 N4 1.471(4)
C2 C3 1.382(4)
C2 H2 0.9300
C3 C4 1.389(4)
C3 H3 0.9300
C4 C5 1.391(4)
C4 N3 1.392(3)
C5 C6 1.373(4)
C5 H5 0.9300
C6 H6 0.9300
C7 O2 1.221(4)
C7 N2 1.350(4)
C7 N3 1.378(3)
C8 N2 1.459(3)
C8 C13 1.514(4)
C8 C9 1.517(3)
C8 H8 0.9800
C9 C10 1.527(4)
C9 H9A 0.9700
C9 H9B 0.9700
C10 N1 1.502(3)
C10 C12 1.527(4)
C10 C11 1.529(4)
C11 H11A 0.9600
C11 H11B 0.9600
C11 H11C 0.9600
C12 H12A 0.9600
C12 H12B 0.9600
C12 H12C 0.9600
C13 C14 1.533(4)
C13 H13A 0.9700
C13 H13B 0.9700
C14 N1 1.485(3)
C14 C15 1.528(4)
C14 C16 1.530(4)
C15 H15A 0.9600
C15 H15B 0.9600
C15 H15C 0.9600
C16 H16A 0.9600
C16 H16B 0.9600
C16 H16C 0.9600
N1 O1 1.291(3)
N2 H2A 0.8600
N3 H3A 0.8600
N4 O4 1.217(4)
N4 O3 1.227(4)
O5W H1W 0.899(5)
O5W H2W 0.898(5)
